data_2228264
loop_
_publ_author_name
'Qian, Hui-Fen'
'Huang, Wei'

_publ_section_title
;
 4-Aminopyridinium azide 4-aminopyridine solvate
;
_journal_coeditor_code CV2787
_journal_issue 12
_journal_name_full 'Acta Crystallographica Section E'
_journal_page_first o3086
_journal_paper_doi 10.1107/S1600536810044843
_journal_volume 66
_journal_year 2010
_chemical_formula_iupac 'C5 H7 N2 + , N3 - , C5 H6 N2'
_chemical_formula_moiety 'C5 H7 N2 +, N3 -, C5 H6 N2'
_chemical_formula_sum 'C10 H13 N7'
_chemical_formula_weight 231.27
_chemical_name_systematic
;
4-Aminopyridinium azide 4-aminopyridine solvate
;
_space_group_IT_number 15
_symmetry_cell_setting monoclinic
_symmetry_space_group_name_Hall '-C 2yc'
_symmetry_space_group_name_H-M 'C 1 2/c 1'
_atom_sites_solution_hydrogens geom
_atom_sites_solution_primary direct
_atom_sites_solution_secondary difmap
_audit_creation_method SHELXL97
_cell_angle_alpha 90.00
_cell_angle_beta 99.278(5)
_cell_angle_gamma 90.00
_cell_formula_units_Z 4
_cell_length_a 7.507(3)
_cell_length_b 12.247(5)
_cell_length_c 13.634(5)
_cell_measurement_reflns_used 1359
_cell_measurement_temperature 291(2)
_cell_measurement_theta_max 25.404
_cell_measurement_theta_min 3.028
_cell_volume 1237.1(8)
_computing_cell_refinement 'SAINT (Bruker, 2000)'
_computing_data_collection 'SMART (Bruker, 2000)'
_computing_data_reduction 'SAINT (Bruker, 2000)'
_computing_molecular_graphics 'SHELXTL (Sheldrick, 2008)'
_computing_publication_material 'SHELXTL (Sheldrick, 2008)'
_computing_structure_refinement 'SHELXTL (Sheldrick, 2008)'
_computing_structure_solution 'SHELXTL (Sheldrick, 2008)'
_diffrn_ambient_temperature 291(2)
_diffrn_measured_fraction_theta_full 0.996
_diffrn_measured_fraction_theta_max 0.996
_diffrn_measurement_device_type 'Bruker SMART 1K CCD area-detector'
_diffrn_measurement_method '\f and \w'
_diffrn_radiation_monochromator graphite
_diffrn_radiation_source 'fine-focus sealed tube'
_diffrn_radiation_type MoK\a
_diffrn_radiation_wavelength 0.71073
_diffrn_reflns_av_R_equivalents 0.0724
_diffrn_reflns_av_sigmaI/netI 0.0464
_diffrn_reflns_limit_h_max 8
_diffrn_reflns_limit_h_min -8
_diffrn_reflns_limit_k_max 14
_diffrn_reflns_limit_k_min -12
_diffrn_reflns_limit_l_max 15
_diffrn_reflns_limit_l_min -16
_diffrn_reflns_number 3027
_diffrn_reflns_theta_full 25.01
_diffrn_reflns_theta_max 25.01
_diffrn_reflns_theta_min 3.03
_diffrn_standards_decay_% 0
_diffrn_standards_interval_count 0
_diffrn_standards_interval_time 0
_diffrn_standards_number 0
_exptl_absorpt_coefficient_mu 0.084
_exptl_absorpt_correction_T_max 0.9916
_exptl_absorpt_correction_T_min 0.9883
_exptl_absorpt_correction_type multi-scan
_exptl_absorpt_process_details '(SADABS; Bruker, 2000)'
_exptl_crystal_colour colourless
_exptl_crystal_density_diffrn 1.242
_exptl_crystal_density_method 'not measured'
_exptl_crystal_description block
_exptl_crystal_F_000 488
_exptl_crystal_size_max 0.14
_exptl_crystal_size_mid 0.11
_exptl_crystal_size_min 0.10
_refine_diff_density_max 0.111
_refine_diff_density_min -0.112
_refine_ls_extinction_coef 0.042(5)
_refine_ls_extinction_expression Fc^*^=kFc[1+0.001xFc^2^\l^3^/sin(2\q)]^-1/4^
_refine_ls_extinction_method 'SHELXTL (Sheldrick, 2008)'
_refine_ls_goodness_of_fit_ref 1.075
_refine_ls_hydrogen_treatment constr
_refine_ls_matrix_type full
_refine_ls_number_parameters 80
_refine_ls_number_reflns 1096
_refine_ls_number_restraints 1
_refine_ls_restrained_S_all 1.079
_refine_ls_R_factor_all 0.0467
_refine_ls_R_factor_gt 0.0364
_refine_ls_shift/su_max 0.000
_refine_ls_shift/su_mean 0.000
_refine_ls_structure_factor_coef Fsqd
_refine_ls_weighting_details 'calc w = 1/[\s^2^(Fo^2^)+(0.0493P)^2^+0.0478P] where P=(Fo^2^+2Fc^2^)/3'
_refine_ls_weighting_scheme calc
_refine_ls_wR_factor_gt 0.0982
_refine_ls_wR_factor_ref 0.1046
_reflns_number_gt 852
_reflns_number_total 1096
_reflns_threshold_expression I>2\s(I)
_cod_data_source_file cv2787.cif
_cod_data_source_block I
_cod_original_cell_volume 1237.0(8)
_cod_original_sg_symbol_H-M 'C 2/c'
_cod_database_code 2228264
_cod_database_fobs_code 2228264

loop_
_symmetry_equiv_pos_as_xyz
'x, y, z'
'-x, y, -z+1/2'
'x+1/2, y+1/2, z'
'-x+1/2, y+1/2, -z+1/2'
'-x, -y, -z'
'x, -y, z-1/2'
'-x+1/2, -y+1/2, -z'
'x+1/2, -y+1/2, z-1/2'

loop_
_atom_site_type_symbol
_atom_site_label
_atom_site_fract_x
_atom_site_fract_y
_atom_site_fract_z
_atom_site_U_iso_or_equiv
_atom_site_adp_type
_atom_site_calc_flag
_atom_site_refinement_flags
_atom_site_occupancy
_atom_site_disorder_assembly
_atom_site_disorder_group
C C1 0.1721(2) 0.05406(12) -0.09812(12) 0.0879(5) Uani d U 1 . .
H H1 0.2321 0.0033 -0.1316 0.106 Uiso calc R 1 . .
C C2 0.22248(18) 0.06466(10) 0.00146(11) 0.0780(4) Uani d U 1 . .
H H2 0.3145 0.0214 0.0350 0.094 Uiso calc R 1 . .
C C3 0.13523(16) 0.14103(10) 0.05345(9) 0.0699(4) Uani d . 1 . .
C C4 -0.00162(18) 0.20282(11) -0.00180(11) 0.0791(4) Uani d . 1 . .
H H4 -0.0635 0.2547 0.0294 0.095 Uiso calc R 1 . .
C C5 -0.0439(2) 0.18672(13) -0.10131(12) 0.0932(5) Uani d . 1 . .
H H5 -0.1355 0.2286 -0.1371 0.112 Uiso calc R 1 . .
N N1 0.18164(16) 0.15416(9) 0.15211(9) 0.0858(4) Uani d . 1 . .
H H1A 0.1265 0.2016 0.1828 0.103 Uiso calc R 1 . .
H H1B 0.2665 0.1151 0.1846 0.103 Uiso calc R 1 . .
N N2 0.04055(19) 0.11306(11) -0.15027(9) 0.0948(4) Uani d . 1 . .
H H2A 0.0108 0.1042 -0.2134 0.114 Uiso calc PR 0.50 . .
N N3 0.5000 -0.02503(17) 0.7500 0.1009(6) Uani d S 1 . .
N N4 0.5000 0.07152(17) 0.7500 0.0760(5) Uani d S 1 . .
N N5 0.5000 0.16656(17) 0.7500 0.1062(6) Uani d S 1 . .

loop_
_atom_site_aniso_label
_atom_site_aniso_U_11
_atom_site_aniso_U_22
_atom_site_aniso_U_33
_atom_site_aniso_U_12
_atom_site_aniso_U_13
_atom_site_aniso_U_23
C1 0.0948(10) 0.0867(9) 0.0891(8) -0.0181(8) 0.0353(8) -0.0118(8)
C2 0.0744(8) 0.0752(8) 0.0879(8) -0.0108(6) 0.0231(6) -0.0057(6)
C3 0.0681(7) 0.0682(7) 0.0762(9) -0.0163(6) 0.0206(6) -0.0037(6)
C4 0.0765(8) 0.0799(8) 0.0834(9) -0.0071(6) 0.0205(7) -0.0009(7)
C5 0.0938(10) 0.1000(11) 0.0854(11) -0.0100(8) 0.0132(8) 0.0090(8)
N1 0.0900(8) 0.0873(8) 0.0803(8) 0.0016(5) 0.0144(6) -0.0086(6)
N2 0.1105(10) 0.1050(9) 0.0714(8) -0.0251(7) 0.0223(7) -0.0032(7)
N3 0.0964(13) 0.0868(12) 0.1185(15) 0.000 0.0141(10) 0.000
N4 0.0626(9) 0.0993(13) 0.0671(9) 0.000 0.0139(6) 0.000
N5 0.1123(14) 0.0918(14) 0.1242(16) 0.000 0.0488(12) 0.000

loop_
_atom_type_symbol
_atom_type_description
_atom_type_scat_dispersion_real
_atom_type_scat_dispersion_imag
_atom_type_scat_source
C C 0.0033 0.0000 'International Tables Vol C Tables 4.2.6.8 and 6.1.1.4'
H H 0.0000 0.0000 'International Tables Vol C Tables 4.2.6.8 and 6.1.1.4'
N N 0.0061 0.0000 'International Tables Vol C Tables 4.2.6.8 and 6.1.1.4'

loop_
_geom_angle_atom_site_label_1
_geom_angle_atom_site_label_2
_geom_angle_atom_site_label_3
_geom_angle_site_symmetry_1
_geom_angle_site_symmetry_3
_geom_angle
_geom_angle_publ_flag
N2 C1 C2 . . 123.06(14) ?
N2 C1 H1 . . 118.5 ?
C2 C1 H1 . . 118.5 ?
C1 C2 C3 . . 119.58(14) ?
C1 C2 H2 . . 120.2 ?
C3 C2 H2 . . 120.2 ?
N1 C3 C4 . . 121.68(12) ?
N1 C3 C2 . . 121.36(13) ?
C4 C3 C2 . . 116.97(13) ?
C5 C4 C3 . . 119.63(14) ?
C5 C4 H4 . . 120.2 ?
C3 C4 H4 . . 120.2 ?
N2 C5 C4 . . 122.83(15) ?
N2 C5 H5 . . 118.6 ?
C4 C5 H5 . . 118.6 ?
C3 N1 H1A . . 120.0 ?
C3 N1 H1B . . 120.0 ?
H1A N1 H1B . . 120.0 ?
C1 N2 C5 . . 117.93(13) ?
C1 N2 H2A . . 121.0 ?
C5 N2 H2A . . 121.0 ?
N5 N4 N3 . . 180.0000(10) ?

loop_
_geom_bond_atom_site_label_1
_geom_bond_atom_site_label_2
_geom_bond_site_symmetry_2
_geom_bond_distance
_geom_bond_publ_flag
C1 N2 . 1.333(2) ?
C1 C2 . 1.356(2) ?
C1 H1 . 0.9300 ?
C2 C3 . 1.3985(18) ?
C2 H2 . 0.9300 ?
C3 N1 . 1.3437(17) ?
C3 C4 . 1.395(2) ?
C4 C5 . 1.357(2) ?
C4 H4 . 0.9300 ?
C5 N2 . 1.341(2) ?
C5 H5 . 0.9300 ?
N1 H1A . 0.8600 ?
N1 H1B . 0.8600 ?
N2 H2A . 0.8600 ?
N3 N4 . 1.182(3) ?
N4 N5 . 1.164(2) ?

loop_
_geom_hbond_atom_site_label_D
_geom_hbond_atom_site_label_H
_geom_hbond_atom_site_label_A
_geom_hbond_site_symmetry_A
_geom_hbond_distance_DH
_geom_hbond_distance_HA
_geom_hbond_distance_DA
_geom_hbond_angle_DHA
N1 H1A N5 7_556 0.86 2.15 3.008(2) 173.8
N1 H1B N3 5_656 0.86 2.14 2.9942(18) 171.9
N2 H2A N2 2_554 0.86 1.84 2.689(3) 168.9

loop_
_geom_torsion_atom_site_label_1
_geom_torsion_atom_site_label_2
_geom_torsion_atom_site_label_3
_geom_torsion_atom_site_label_4
_geom_torsion_site_symmetry_1
_geom_torsion_site_symmetry_2
_geom_torsion_site_symmetry_3
_geom_torsion_site_symmetry_4
_geom_torsion
_geom_torsion_publ_flag
N2 C1 C2 C3 . . . . -0.5(2) ?
C1 C2 C3 N1 . . . . -179.81(11) ?
C1 C2 C3 C4 . . . . 0.11(17) ?
N1 C3 C4 C5 . . . . -179.98(11) ?
C2 C3 C4 C5 . . . . 0.10(18) ?
C3 C4 C5 N2 . . . . 0.0(2) ?
C2 C1 N2 C5 . . . . 0.6(2) ?
C4 C5 N2 C1 . . . . -0.3(2) ?
